data_7235050
loop_
_publ_author_name
'Wan Yue'
'Mark Nikolka'
'Mingfei Xiao'
'Aditya Sadhanala'
'Christian B. Nielsen'
'Andrew J. P. White'
'Hung-Yang Chen'
'Ada Onwubiko'
'Henning Sirringhaus'
'Iain McCulloch'

_publ_section_title
;
 Azaisoindigo conjugated polymers for high performance n-type and
 ambipolar thin film transistor applications
;
_journal_name_full 'Journal of Materials Chemistry C'
_journal_page_first 9704
_journal_page_last 9710
_journal_paper_doi 10.1039/C6TC03000A
_journal_volume 4
_journal_year 2016
_chemical_formula_moiety 'C26 H26 Br2 N4 O2'
_chemical_formula_sum 'C26 H26 Br2 N4 O2'
_chemical_formula_weight 586.33
_space_group_crystal_system triclinic
_space_group_IT_number 2
_space_group_name_Hall '-P 1'
_space_group_name_H-M_alt 'P -1'
_atom_sites_solution_hydrogens geom
_cell_angle_alpha 95.985(7)
_cell_angle_beta 90.633(6)
_cell_angle_gamma 92.942(6)
_cell_formula_units_Z 1
_cell_length_a 4.7412(3)
_cell_length_b 7.7243(6)
_cell_length_c 16.8734(14)
_cell_measurement_reflns_used 1209
_cell_measurement_temperature 173
_cell_measurement_theta_max 73.2820
_cell_measurement_theta_min 2.6040
_cell_volume 613.68(8)
_computing_cell_refinement 'CrysAlisPro, Agilent Technologies'
_computing_data_collection 'CrysAlisPro, Agilent Technologies'
_computing_data_reduction 'CrysAlisPro, Agilent Technologies'
_computing_molecular_graphics 'Bruker SHELXTL'
_computing_publication_material 'CIFTAB-2013 (Sheldrick, 2013)'
_computing_structure_refinement 'SHELXL-2013 (Sheldrick, 2013)'
_computing_structure_solution 'SHELXS-2013 (Sheldrick, 2013)'
_diffrn_ambient_temperature 173
_diffrn_detector_area_resol_mean 10.4115
_diffrn_measured_fraction_theta_full 0.982
_diffrn_measured_fraction_theta_max 0.948
_diffrn_measurement_device_type 'Agilent Xcalibur PX Ultra A'
_diffrn_measurement_method 'omega scans'
_diffrn_radiation_type CuK\a
_diffrn_radiation_wavelength 1.54184
_diffrn_reflns_av_R_equivalents 0.0403
_diffrn_reflns_av_unetI/netI 0.0714
_diffrn_reflns_Laue_measured_fraction_full 0.982
_diffrn_reflns_Laue_measured_fraction_max 0.948
_diffrn_reflns_limit_h_max 4
_diffrn_reflns_limit_h_min -5
_diffrn_reflns_limit_k_max 9
_diffrn_reflns_limit_k_min -9
_diffrn_reflns_limit_l_max 20
_diffrn_reflns_limit_l_min -20
_diffrn_reflns_number 3349
_diffrn_reflns_point_group_measured_fraction_full 0.982
_diffrn_reflns_point_group_measured_fraction_max 0.948
_diffrn_reflns_theta_full 67.684
_diffrn_reflns_theta_max 73.345
_diffrn_reflns_theta_min 2.633
_diffrn_source 'Enhance Ultra (Cu) X-ray Source'
_exptl_absorpt_coefficient_mu 4.441
_exptl_absorpt_correction_T_max 0.957
_exptl_absorpt_correction_T_min 0.491
_exptl_absorpt_correction_type analytical
_exptl_absorpt_process_details
;
CrysAlisPro, Agilent Technologies,
Version 1.171.37.35 (release 13-08-2014 CrysAlis171 .NET)
(compiled Aug 13 2014,18:06:01)
Analytical numeric absorption correction using a multifaceted crystal
model based on expressions derived by R.C. Clark & J.S. Reid.
(Clark, R. C. & Reid, J. S. (1995). Acta Cryst. A51, 887-897)
Empirical absorption correction using spherical harmonics,
implemented in SCALE3 ABSPACK scaling algorithm.
;
_exptl_crystal_colour Orange
_exptl_crystal_density_diffrn 1.587
_exptl_crystal_description 'platy needles'
_exptl_crystal_F_000 296
_exptl_crystal_size_max 0.38
_exptl_crystal_size_mid 0.08
_exptl_crystal_size_min 0.01
_refine_diff_density_max 0.614
_refine_diff_density_min -0.614
_refine_diff_density_rms 0.107
_refine_ls_extinction_coef .
_refine_ls_extinction_method none
_refine_ls_goodness_of_fit_ref 1.030
_refine_ls_hydrogen_treatment constr
_refine_ls_matrix_type full
_refine_ls_number_parameters 154
_refine_ls_number_reflns 2331
_refine_ls_number_restraints 0
_refine_ls_restrained_S_all 1.030
_refine_ls_R_factor_all 0.0516
_refine_ls_R_factor_gt 0.0417
_refine_ls_shift/su_max 0.000
_refine_ls_shift/su_mean 0.000
_refine_ls_structure_factor_coef Fsqd
_refine_ls_weighting_details 'w=1/[\s^2^(Fo^2^)+(0.0398P)^2^] where P=(Fo^2^+2Fc^2^)/3'
_refine_ls_weighting_scheme calc
_refine_ls_wR_factor_gt 0.0960
_refine_ls_wR_factor_ref 0.1021
_reflns_Friedel_coverage 0.000
_reflns_Friedel_fraction_full .
_reflns_Friedel_fraction_max .
_reflns_number_gt 1968
_reflns_number_total 2331
_reflns_threshold_expression 'I > 2\s(I)'
_cod_data_source_file J-Mater-Chem-C-2016-4-9704.cif
_cod_data_source_block 5
_cod_original_cell_volume 613.69(8)
_cod_database_code 7235050
_shelx_space_group_comment
;
The symmetry employed for this shelxl refinement is uniquely defined
by the following loop, which should always be used as a source of
symmetry information in preference to the above space-group names.
They are only intended as comments.
;
_shelxl_version_number 2013-4

loop_
_space_group_symop_operation_xyz
'x, y, z'
'-x, -y, -z'

loop_
_atom_site_label
_atom_site_type_symbol
_atom_site_fract_x
_atom_site_fract_y
_atom_site_fract_z
_atom_site_U_iso_or_equiv
_atom_site_adp_type
_atom_site_occupancy
_atom_site_site_symmetry_order
_atom_site_calc_flag
_atom_site_refinement_flags_posn
_atom_site_refinement_flags_adp
_atom_site_refinement_flags_occupancy
_atom_site_disorder_assembly
_atom_site_disorder_group
O1 O -0.0478(6) 0.7779(3) 0.41871(17) 0.0374(6) Uani 1 1 d . . . . .
C1 C 0.0898(7) 0.6492(4) 0.4146(2) 0.0283(7) Uani 1 1 d . . . . .
N2 N 0.2882(6) 0.6136(4) 0.35687(18) 0.0289(6) Uani 1 1 d . . . . .
C3 C 0.4043(7) 0.4546(4) 0.3658(2) 0.0276(7) Uani 1 1 d . . . . .
N4 N 0.5932(6) 0.3903(4) 0.31544(19) 0.0296(6) Uani 1 1 d . . . . .
C5 C 0.6787(7) 0.2351(4) 0.3311(2) 0.0289(7) Uani 1 1 d . . . . .
Br5 Br 0.93503(8) 0.13248(5) 0.25707(3) 0.03695(15) Uani 1 1 d . . . . .
C6 C 0.5900(7) 0.1465(4) 0.3935(2) 0.0311(7) Uani 1 1 d . . . . .
H6A H 0.6633 0.0372 0.4012 0.037 Uiso 1 1 calc R U . . .
C7 C 0.3897(7) 0.2196(4) 0.4455(2) 0.0297(7) Uani 1 1 d . . . . .
H7A H 0.3238 0.1609 0.4890 0.036 Uiso 1 1 calc R U . . .
C8 C 0.2892(7) 0.3805(4) 0.4319(2) 0.0260(6) Uani 1 1 d . . . . .
C9 C 0.0831(7) 0.5015(4) 0.4678(2) 0.0268(7) Uani 1 1 d . . . . .
C10 C 0.3533(8) 0.7210(5) 0.2927(2) 0.0323(7) Uani 1 1 d . . . . .
H10A H 0.5603 0.7285 0.2854 0.039 Uiso 1 1 calc R U . . .
H10B H 0.2923 0.8404 0.3080 0.039 Uiso 1 1 calc R U . . .
C11 C 0.2107(9) 0.6495(6) 0.2146(2) 0.0399(8) Uani 1 1 d . . . . .
H11A H 0.0033 0.6532 0.2200 0.048 Uiso 1 1 calc R U . . .
H11B H 0.2569 0.5264 0.2016 0.048 Uiso 1 1 calc R U . . .
C12 C 0.3070(10) 0.7558(6) 0.1469(3) 0.0474(10) Uani 1 1 d . . . . .
H12A H 0.2685 0.8797 0.1617 0.057 Uiso 1 1 calc R U . . .
H12B H 0.5136 0.7484 0.1409 0.057 Uiso 1 1 calc R U . . .
C13 C 0.1610(14) 0.6941(13) 0.0671(4) 0.086(2) Uani 1 1 d . . . . .
H13A H 0.1922 0.5688 0.0535 0.103 Uiso 1 1 calc R U . . .
H13B H -0.0448 0.7066 0.0725 0.103 Uiso 1 1 calc R U . . .
C14 C 0.2641(18) 0.7926(15) 0.0004(4) 0.106(3) Uani 1 1 d . . . . .
H14A H 0.2478 0.9154 0.0061 0.127 Uiso 1 1 calc R U . . .
C15 C 0.374(2) 0.7231(17) -0.0647(4) 0.122(4) Uani 1 1 d . . . . .
H15A H 0.3939 0.6008 -0.0725 0.146 Uiso 1 1 calc R U . . .
H15B H 0.4347 0.7945 -0.1044 0.146 Uiso 1 1 calc R U . . .

loop_
_atom_site_aniso_label
_atom_site_aniso_U_11
_atom_site_aniso_U_22
_atom_site_aniso_U_33
_atom_site_aniso_U_23
_atom_site_aniso_U_13
_atom_site_aniso_U_12
O1 0.0461(14) 0.0257(12) 0.0436(15) 0.0097(11) 0.0107(11) 0.0177(10)
C1 0.0314(17) 0.0214(15) 0.0321(18) 0.0024(13) -0.0011(13) 0.0044(12)
N2 0.0338(14) 0.0215(13) 0.0329(15) 0.0061(11) 0.0039(11) 0.0080(11)
C3 0.0291(16) 0.0190(14) 0.0343(18) 0.0003(13) -0.0023(13) 0.0047(12)
N4 0.0292(14) 0.0244(13) 0.0351(16) 0.0017(12) 0.0006(11) 0.0050(10)
C5 0.0272(16) 0.0255(15) 0.0334(18) -0.0009(13) -0.0021(13) 0.0048(12)
Br5 0.0394(2) 0.0320(2) 0.0397(2) -0.00118(14) 0.00621(15) 0.01232(14)
C6 0.0366(18) 0.0233(15) 0.0338(18) 0.0030(13) -0.0009(14) 0.0073(13)
C7 0.0334(17) 0.0230(15) 0.0334(18) 0.0041(13) -0.0003(13) 0.0079(12)
C8 0.0285(16) 0.0215(14) 0.0271(17) -0.0021(12) -0.0009(12) 0.0035(12)
C9 0.0305(16) 0.0173(14) 0.0327(18) 0.0020(12) -0.0042(13) 0.0046(11)
C10 0.0391(19) 0.0241(15) 0.0349(19) 0.0069(14) 0.0042(14) 0.0061(13)
C11 0.041(2) 0.047(2) 0.032(2) 0.0007(16) 0.0014(15) 0.0061(16)
C12 0.061(3) 0.048(2) 0.037(2) 0.0111(18) 0.0127(18) 0.023(2)
C13 0.064(3) 0.155(8) 0.044(3) 0.023(4) 0.002(2) 0.018(4)
C14 0.105(6) 0.170(10) 0.054(4) 0.047(5) 0.013(4) 0.049(6)
C15 0.127(7) 0.200(12) 0.042(4) 0.027(5) 0.010(4) 0.021(7)

loop_
_atom_type_symbol
_atom_type_description
_atom_type_scat_dispersion_real
_atom_type_scat_dispersion_imag
_atom_type_scat_source
C C 0.0181 0.0091 'International Tables Vol C Tables 4.2.6.8 and 6.1.1.4'
H H 0.0000 0.0000 'International Tables Vol C Tables 4.2.6.8 and 6.1.1.4'
Br Br -0.6763 1.2805 'International Tables Vol C Tables 4.2.6.8 and 6.1.1.4'
N N 0.0311 0.0180 'International Tables Vol C Tables 4.2.6.8 and 6.1.1.4'
O O 0.0492 0.0322 'International Tables Vol C Tables 4.2.6.8 and 6.1.1.4'

loop_
_geom_angle_atom_site_label_1
_geom_angle_atom_site_label_2
_geom_angle_atom_site_label_3
_geom_angle
_geom_angle_site_symmetry_1
_geom_angle_site_symmetry_3
O1 C1 N2 123.2(3) . .
O1 C1 C9 129.1(3) . .
N2 C1 C9 107.6(3) . .
C1 N2 C3 110.1(3) . .
C1 N2 C10 124.9(3) . .
C3 N2 C10 124.9(3) . .
N4 C3 N2 121.0(3) . .
N4 C3 C8 128.1(3) . .
N2 C3 C8 110.8(3) . .
C3 N4 C5 113.6(3) . .
N4 C5 C6 125.5(3) . .
N4 C5 Br5 115.0(3) . .
C6 C5 Br5 119.5(3) . .
C5 C6 C7 119.0(3) . .
C8 C7 C6 118.4(3) . .
C7 C8 C3 115.4(3) . .
C7 C8 C9 137.4(3) . .
C3 C8 C9 107.2(3) . .
C9 C9 C8 132.8(4) 2_566 .
C9 C9 C1 123.0(4) 2_566 .
C8 C9 C1 104.2(3) . .
N2 C10 C11 112.6(3) . .
C10 C11 C12 110.9(4) . .
C13 C12 C11 113.3(5) . .
C14 C13 C12 113.3(7) . .
C15 C14 C13 124.9(11) . .

loop_
_geom_bond_atom_site_label_1
_geom_bond_atom_site_label_2
_geom_bond_distance
_geom_bond_site_symmetry_2
O1 C1 1.213(4) .
C1 N2 1.379(5) .
C1 C9 1.523(5) .
N2 C3 1.393(4) .
N2 C10 1.457(4) .
C3 N4 1.321(5) .
C3 C8 1.408(5) .
N4 C5 1.336(4) .
C5 C6 1.372(5) .
C5 Br5 1.896(3) .
C6 C7 1.400(5) .
C7 C8 1.394(4) .
C8 C9 1.478(4) .
C9 C9 1.351(7) 2_566
C10 C11 1.512(6) .
C11 C12 1.535(6) .
C12 C13 1.527(8) .
C13 C14 1.496(10) .
C14 C15 1.297(12) .
